data_7039872
loop_
_publ_author_name
'Spallek, Tatiana'
'He\&s, Oliver'
'Meermann-Zimmermann, Melanie'
'Meermann, Christian'
'Klimpel, Michael G.'
'Estler, Frank'
'Schneider, David'
'Scherer, Wolfgang'
'Tafipolsky, Maxim'
'T\"ornroos, Karl W'
'Maichle-M\"ossmer, C\"acilia'
'Sirsch, Peter'
'Anwander, Reiner'

_publ_section_title
;
 Synthesis and structural diversity of trivalent rare-earth metal
 diisopropylamide complexes.
;
_journal_issue 35
_journal_name_full 'Dalton transactions (Cambridge, England : 2003)'
_journal_page_first 13750
_journal_page_last 13765
_journal_paper_doi 10.1039/c6dt01568a
_journal_volume 45
_journal_year 2016
_chemical_formula_sum 'C22 H50 N3 O Sc'
_chemical_formula_weight 417.61
_space_group_crystal_system monoclinic
_space_group_IT_number 14
_space_group_name_Hall '-P 2ybc'
_space_group_name_H-M_alt 'P 1 21/c 1'
_symmetry_space_group_name_Hall '-P 2ybc'
_symmetry_space_group_name_H-M 'P 1 21/c 1'
_atom_sites_solution_hydrogens mixed
_audit_creation_method SHELXL-2014/7
_audit_update_record
;
2016-03-31 deposited with the CCDC.
2016-05-26 downloaded from the CCDC.
;
_cell_angle_alpha 90
_cell_angle_beta 116.2110(10)
_cell_angle_gamma 90
_cell_formula_units_Z 4
_cell_length_a 17.7101(4)
_cell_length_b 9.6679(2)
_cell_length_c 17.0078(4)
_cell_measurement_reflns_used 9853
_cell_measurement_temperature 100(2)
_cell_measurement_theta_max 28.44
_cell_measurement_theta_min 2.563
_cell_volume 2612.63(10)
_computing_cell_refinement 'Bruker SAINT'
_computing_data_collection 'Bruker APEX2'
_computing_data_reduction 'Bruker SAINT'
_computing_structure_refinement 'SHELXL-2014/7 (Sheldrick, 2014)'
_computing_structure_solution 'SHELXS-97 (Sheldrick 2008)'
_diffrn_ambient_temperature 100(2)
_diffrn_measured_fraction_theta_full 0.999
_diffrn_measured_fraction_theta_max 0.994
_diffrn_measurement_device_type 'Smart APEX II '
_diffrn_measurement_method omega/phi-scans
_diffrn_radiation_monochromator triumph
_diffrn_radiation_source 'fine-focus sealed tube'
_diffrn_radiation_type MoK\a
_diffrn_radiation_wavelength 0.71073
_diffrn_reflns_av_R_equivalents 0.0188
_diffrn_reflns_av_unetI/netI 0.0138
_diffrn_reflns_Laue_measured_fraction_full 0.999
_diffrn_reflns_Laue_measured_fraction_max 0.994
_diffrn_reflns_limit_h_max 23
_diffrn_reflns_limit_h_min -23
_diffrn_reflns_limit_k_max 12
_diffrn_reflns_limit_k_min -11
_diffrn_reflns_limit_l_max 22
_diffrn_reflns_limit_l_min -22
_diffrn_reflns_number 43967
_diffrn_reflns_point_group_measured_fraction_full 0.999
_diffrn_reflns_point_group_measured_fraction_max 0.994
_diffrn_reflns_theta_full 25.242
_diffrn_reflns_theta_max 28.514
_diffrn_reflns_theta_min 2.397
_exptl_absorpt_coefficient_mu 0.296
_exptl_absorpt_correction_T_max 0.9488
_exptl_absorpt_correction_T_min 0.8918
_exptl_absorpt_correction_type numerical
_exptl_absorpt_process_details sadabs
_exptl_crystal_colour colourless
_exptl_crystal_density_diffrn 1.062
_exptl_crystal_description block
_exptl_crystal_F_000 928
_exptl_crystal_size_max 0.437
_exptl_crystal_size_mid 0.285
_exptl_crystal_size_min 0.248
_refine_diff_density_max 0.407
_refine_diff_density_min -0.342
_refine_diff_density_rms 0.041
_refine_ls_extinction_method none
_refine_ls_goodness_of_fit_ref 1.027
_refine_ls_hydrogen_treatment mixed
_refine_ls_matrix_type full
_refine_ls_number_parameters 308
_refine_ls_number_reflns 6592
_refine_ls_number_restraints 102
_refine_ls_restrained_S_all 1.033
_refine_ls_R_factor_all 0.0331
_refine_ls_R_factor_gt 0.0291
_refine_ls_shift/su_max 0.001
_refine_ls_shift/su_mean 0.000
_refine_ls_structure_factor_coef Fsqd
_refine_ls_weighting_details 'w=1/[\s^2^(Fo^2^)+(0.0398P)^2^+0.9661P] where P=(Fo^2^+2Fc^2^)/3'
_refine_ls_weighting_scheme calc
_refine_ls_wR_factor_gt 0.0768
_refine_ls_wR_factor_ref 0.0797
_reflns_Friedel_coverage 0.000
_reflns_number_gt 5962
_reflns_number_total 6592
_reflns_threshold_expression 'I > 2\s(I)'
_cod_data_source_file c6dt01568a2.cif
_cod_data_source_block tstest2_0ma_a
_cod_depositor_comments 'Adding full bibliography for 7039866--7039885.cif.'
_cod_database_code 7039872
_shelx_shelxl_version_number 2014/7
_shelx_space_group_comment
;
The symmetry employed for this shelxl refinement is uniquely defined
by the following loop, which should always be used as a source of
symmetry information in preference to the above space-group names.
They are only intended as comments.
;
_shelx_estimated_absorpt_t_min 0.881
_shelx_estimated_absorpt_t_max 0.930

loop_
_space_group_symop_operation_xyz
'x, y, z'
'-x, y+1/2, -z+1/2'
'-x, -y, -z'
'x, -y-1/2, z-1/2'

loop_
_atom_site_label
_atom_site_type_symbol
_atom_site_fract_x
_atom_site_fract_y
_atom_site_fract_z
_atom_site_U_iso_or_equiv
_atom_site_adp_type
_atom_site_occupancy
_atom_site_site_symmetry_order
_atom_site_calc_flag
_atom_site_refinement_flags_posn
_atom_site_refinement_flags_adp
_atom_site_refinement_flags_occupancy
_atom_site_disorder_assembly
_atom_site_disorder_group
C1 C 0.70733(7) 0.55896(11) 0.56321(7) 0.0217(2) Uani 1 1 d . . . . .
C2 C 0.69814(9) 0.46602(14) 0.63121(8) 0.0329(3) Uani 1 1 d . . . . .
H2A H 0.6672 0.3821 0.6025 0.049 Uiso 1 1 calc R U . . .
H2B H 0.6673 0.5157 0.6582 0.049 Uiso 1 1 calc R U . . .
H2C H 0.7541 0.4407 0.6765 0.049 Uiso 1 1 calc R U . . .
C3 C 0.62106(7) 0.59682(14) 0.49036(9) 0.0319(3) Uani 1 1 d . . . . .
H3A H 0.6278 0.6654 0.4515 0.048 Uiso 1 1 calc R U . . .
H3B H 0.5860 0.6356 0.5162 0.048 Uiso 1 1 calc R U . . .
H3C H 0.5941 0.5137 0.4566 0.048 Uiso 1 1 calc R U . . .
C4 C 0.84267(6) 0.56340(11) 0.55573(6) 0.01793(19) Uani 1 1 d . . . . .
C5 C 0.83616(7) 0.71110(12) 0.52082(7) 0.0256(2) Uani 1 1 d . . . . .
H5A H 0.8079 0.7097 0.4566 0.038 Uiso 1 1 calc R U . . .
H5B H 0.8927 0.7501 0.5409 0.038 Uiso 1 1 calc R U . . .
H5C H 0.8037 0.7680 0.5426 0.038 Uiso 1 1 calc R U . . .
C6 C 0.89729(7) 0.56273(13) 0.65538(7) 0.0269(2) Uani 1 1 d . . . . .
H6A H 0.8705 0.6196 0.6836 0.040 Uiso 1 1 calc R U . . .
H6B H 0.9530 0.6005 0.6687 0.040 Uiso 1 1 calc R U . . .
H6C H 0.9032 0.4677 0.6773 0.040 Uiso 1 1 calc R U . . .
C7 C 0.91251(7) 0.15965(12) 0.55080(7) 0.0240(2) Uani 1 1 d . . . . .
C8 C 0.87818(8) 0.13337(15) 0.61773(7) 0.0328(3) Uani 1 1 d . . . . .
H8A H 0.8566 0.2201 0.6298 0.049 Uiso 1 1 calc R U . . .
H8B H 0.9234 0.0979 0.6721 0.049 Uiso 1 1 calc R U . . .
H8C H 0.8326 0.0653 0.5941 0.049 Uiso 1 1 calc R U . . .
C9 C 0.99074(7) 0.25269(15) 0.59140(8) 0.0323(3) Uani 1 1 d . . . . .
H9A H 1.0126 0.2689 0.5484 0.048 Uiso 1 1 calc R U . . .
H9B H 1.0340 0.2072 0.6432 0.048 Uiso 1 1 calc R U . . .
H9C H 0.9755 0.3413 0.6085 0.048 Uiso 1 1 calc R U . . .
C10 C 0.84208(6) 0.15311(10) 0.38892(7) 0.01826(19) Uani 1 1 d . . . . .
C11 C 0.92206(7) 0.17592(13) 0.37640(8) 0.0267(2) Uani 1 1 d . . . . .
H11A H 0.9378 0.2739 0.3852 0.040 Uiso 1 1 calc R U . . .
H11B H 0.9113 0.1484 0.3169 0.040 Uiso 1 1 calc R U . . .
H11C H 0.9681 0.1200 0.4191 0.040 Uiso 1 1 calc R U . . .
C12 C 0.81944(8) -0.00110(11) 0.37760(7) 0.0254(2) Uani 1 1 d . . . . .
H12A H 0.8611 -0.0529 0.4274 0.038 Uiso 1 1 calc R U . . .
H12B H 0.8192 -0.0348 0.3232 0.038 Uiso 1 1 calc R U . . .
H12C H 0.7635 -0.0141 0.3750 0.038 Uiso 1 1 calc R U . . .
C13 C 0.63205(6) 0.15969(11) 0.46958(6) 0.01802(19) Uani 1 1 d . . . . .
C14 C 0.64270(7) 0.00342(11) 0.46159(7) 0.0252(2) Uani 1 1 d . . . . .
H14A H 0.5951 -0.0318 0.4090 0.038 Uiso 1 1 calc R U . . .
H14B H 0.6445 -0.0436 0.5134 0.038 Uiso 1 1 calc R U . . .
H14C H 0.6952 -0.0140 0.4572 0.038 Uiso 1 1 calc R U . . .
C15 C 0.55567(7) 0.18546(13) 0.48772(7) 0.0251(2) Uani 1 1 d . . . . .
H15A H 0.5494 0.2850 0.4940 0.038 Uiso 1 1 calc R U . . .
H15B H 0.5640 0.1382 0.5419 0.038 Uiso 1 1 calc R U . . .
H15C H 0.5048 0.1497 0.4388 0.038 Uiso 1 1 calc R U . . .
C16 C 0.55879(6) 0.21816(11) 0.31221(6) 0.01900(19) Uani 1 1 d . . . . .
C17 C 0.58607(7) 0.20076(14) 0.23941(7) 0.0299(3) Uani 1 1 d . . . . .
H17A H 0.6160 0.2840 0.2359 0.045 Uiso 1 1 calc R U . . .
H17B H 0.5363 0.1867 0.1834 0.045 Uiso 1 1 calc R U . . .
H17C H 0.6234 0.1204 0.2521 0.045 Uiso 1 1 calc R U . . .
C18 C 0.49351(7) 0.33433(12) 0.28916(8) 0.0260(2) Uani 1 1 d . . . . .
H18A H 0.4743 0.3412 0.3350 0.039 Uiso 1 1 calc R U . . .
H18B H 0.4454 0.3138 0.2329 0.039 Uiso 1 1 calc R U . . .
H18C H 0.5190 0.4222 0.2849 0.039 Uiso 1 1 calc R U . . .
C22 C 0.67704(7) 0.57777(12) 0.28941(8) 0.0256(2) Uani 1 1 d . . . . .
H22A H 0.6680 0.6297 0.3347 0.031 Uiso 0.395(10) 1 calc R U P A 1
H22B H 0.6230 0.5358 0.2482 0.031 Uiso 0.395(10) 1 calc R U P A 1
H22C H 0.6846 0.6536 0.3313 0.031 Uiso 0.605(10) 1 calc R U P A 2
H22D H 0.6198 0.5388 0.2693 0.031 Uiso 0.605(10) 1 calc R U P A 2
N1 N 0.76055(5) 0.49541(9) 0.52726(5) 0.01544(16) Uani 1 1 d . . . . .
N2 N 0.84588(5) 0.21491(9) 0.46958(5) 0.01721(17) Uani 1 1 d . . . . .
N3 N 0.63215(5) 0.24083(9) 0.39640(5) 0.01562(16) Uani 1 1 d . . . . .
O1 O 0.74095(4) 0.47073(8) 0.32996(5) 0.01862(15) Uani 1 1 d . . . . .
Sc1 Sc 0.74457(2) 0.34292(2) 0.43875(2) 0.01127(6) Uani 1 1 d . . . . .
C19 C 0.8121(6) 0.4926(11) 0.3092(5) 0.0175(11) Uani 0.395(10) 1 d . U P A 1
H19A H 0.8179 0.4139 0.2750 0.021 Uiso 0.395(10) 1 calc R U P A 1
H19B H 0.8652 0.5031 0.3634 0.021 Uiso 0.395(10) 1 calc R U P A 1
C20 C 0.7911(4) 0.6240(6) 0.2557(5) 0.0235(10) Uani 0.395(10) 1 d . U P A 1
H20A H 0.8337 0.6960 0.2869 0.028 Uiso 0.395(10) 1 calc R U P A 1
H20B H 0.7914 0.6065 0.1984 0.028 Uiso 0.395(10) 1 calc R U P A 1
C21 C 0.7092(4) 0.6702(6) 0.2424(5) 0.0291(10) Uani 0.395(10) 1 d . U P A 1
H21A H 0.6703 0.6698 0.1791 0.035 Uiso 0.395(10) 1 calc R U P A 1
H21B H 0.7129 0.7660 0.2644 0.035 Uiso 0.395(10) 1 calc R U P A 1
C19A C 0.8003(5) 0.4812(9) 0.2920(4) 0.0329(12) Uani 0.605(10) 1 d . U P A 2
H19C H 0.7989 0.3956 0.2594 0.040 Uiso 0.605(10) 1 calc R U P A 2
H19D H 0.8582 0.4940 0.3389 0.040 Uiso 0.605(10) 1 calc R U P A 2
C20A C 0.7755(3) 0.6003(6) 0.2326(3) 0.0343(9) Uani 0.605(10) 1 d . U P A 2
H20C H 0.8116 0.6811 0.2610 0.041 Uiso 0.605(10) 1 calc R U P A 2
H20D H 0.7805 0.5783 0.1783 0.041 Uiso 0.605(10) 1 calc R U P A 2
C21A C 0.6903(2) 0.6290(5) 0.2133(2) 0.0294(7) Uani 0.605(10) 1 d . U P A 2
H21C H 0.6517 0.5811 0.1588 0.035 Uiso 0.605(10) 1 calc R U P A 2
H21D H 0.6793 0.7297 0.2053 0.035 Uiso 0.605(10) 1 calc R U P A 2
H16 H 0.5306(8) 0.1293(14) 0.3134(8) 0.022(3) Uiso 1 1 d . . . . .
H13 H 0.6832(8) 0.1912(13) 0.5244(8) 0.017(3) Uiso 1 1 d . . . . .
H10 H 0.7946(7) 0.2007(13) 0.3382(8) 0.014(3) Uiso 1 1 d . . . . .
H7 H 0.9330(9) 0.0681(16) 0.5400(9) 0.029(4) Uiso 1 1 d . . . . .
H4 H 0.8736(7) 0.5087(13) 0.5300(8) 0.015(3) Uiso 1 1 d . . . . .
H1 H 0.7324(8) 0.6468(14) 0.5924(9) 0.024(3) Uiso 1 1 d . . . . .

loop_
_atom_site_aniso_label
_atom_site_aniso_U_11
_atom_site_aniso_U_22
_atom_site_aniso_U_33
_atom_site_aniso_U_23
_atom_site_aniso_U_13
_atom_site_aniso_U_12
C1 0.0246(5) 0.0203(5) 0.0267(5) -0.0092(4) 0.0173(4) -0.0049(4)
C2 0.0448(7) 0.0362(7) 0.0305(6) -0.0110(5) 0.0284(5) -0.0132(6)
C3 0.0243(5) 0.0318(6) 0.0442(7) -0.0077(5) 0.0193(5) 0.0045(5)
C4 0.0173(4) 0.0182(5) 0.0185(4) -0.0012(4) 0.0081(4) -0.0023(4)
C5 0.0273(5) 0.0194(5) 0.0301(5) 0.0007(4) 0.0128(4) -0.0060(4)
C6 0.0250(5) 0.0293(6) 0.0205(5) -0.0034(4) 0.0046(4) -0.0053(4)
C7 0.0204(5) 0.0261(6) 0.0201(5) 0.0031(4) 0.0041(4) 0.0106(4)
C8 0.0321(6) 0.0405(7) 0.0194(5) 0.0085(5) 0.0056(4) 0.0034(5)
C9 0.0169(5) 0.0447(7) 0.0273(5) -0.0018(5) 0.0025(4) 0.0066(5)
C10 0.0190(4) 0.0175(5) 0.0193(4) 0.0024(4) 0.0095(4) 0.0061(4)
C11 0.0246(5) 0.0303(6) 0.0306(5) 0.0046(5) 0.0171(4) 0.0081(4)
C12 0.0345(6) 0.0181(5) 0.0250(5) 0.0002(4) 0.0143(4) 0.0054(4)
C13 0.0175(4) 0.0193(5) 0.0178(4) -0.0016(4) 0.0083(4) -0.0006(4)
C14 0.0319(6) 0.0188(5) 0.0257(5) 0.0034(4) 0.0136(4) 0.0025(4)
C15 0.0232(5) 0.0284(6) 0.0288(5) -0.0023(4) 0.0162(4) -0.0027(4)
C16 0.0164(4) 0.0177(5) 0.0188(4) -0.0009(4) 0.0041(4) -0.0036(4)
C17 0.0296(6) 0.0382(7) 0.0187(5) -0.0062(5) 0.0078(4) -0.0049(5)
C18 0.0162(5) 0.0244(6) 0.0316(5) 0.0069(4) 0.0053(4) -0.0006(4)
C22 0.0211(5) 0.0271(6) 0.0310(5) 0.0155(5) 0.0137(4) 0.0109(4)
N1 0.0158(4) 0.0152(4) 0.0175(4) -0.0028(3) 0.0094(3) -0.0019(3)
N2 0.0154(4) 0.0184(4) 0.0164(4) 0.0006(3) 0.0058(3) 0.0057(3)
N3 0.0139(4) 0.0156(4) 0.0164(4) -0.0009(3) 0.0057(3) -0.0004(3)
O1 0.0191(3) 0.0198(4) 0.0207(3) 0.0083(3) 0.0121(3) 0.0063(3)
Sc1 0.01123(8) 0.01142(9) 0.01155(8) 0.00081(6) 0.00539(6) 0.00161(6)
C19 0.0140(17) 0.0226(19) 0.017(2) 0.0057(16) 0.0078(15) -0.0007(13)
C20 0.0227(19) 0.0177(17) 0.035(2) 0.0036(16) 0.0170(17) -0.0036(13)
C21 0.035(2) 0.0205(18) 0.036(2) 0.0110(15) 0.0205(18) 0.0057(14)
C19A 0.035(3) 0.038(2) 0.040(3) 0.0157(19) 0.029(2) 0.0144(18)
C20A 0.0335(18) 0.043(2) 0.0336(17) 0.0182(14) 0.0210(14) 0.0062(14)
C21A 0.0339(13) 0.0319(16) 0.0210(12) 0.0124(11) 0.0108(10) 0.0072(11)

loop_
_atom_type_symbol
_atom_type_description
_atom_type_scat_dispersion_real
_atom_type_scat_dispersion_imag
_atom_type_scat_source
C C 0.0033 0.0016 'International Tables Vol C Tables 4.2.6.8 and 6.1.1.4'
H H 0.0000 0.0000 'International Tables Vol C Tables 4.2.6.8 and 6.1.1.4'
N N 0.0061 0.0033 'International Tables Vol C Tables 4.2.6.8 and 6.1.1.4'
O O 0.0106 0.0060 'International Tables Vol C Tables 4.2.6.8 and 6.1.1.4'
Sc Sc 0.2519 0.3716 'International Tables Vol C Tables 4.2.6.8 and 6.1.1.4'

loop_
_geom_angle_atom_site_label_1
_geom_angle_atom_site_label_2
_geom_angle_atom_site_label_3
_geom_angle
N1 C1 C3 111.05(9)
N1 C1 C2 111.84(9)
C3 C1 C2 110.62(10)
N1 C1 H1 110.0(8)
C3 C1 H1 105.6(8)
C2 C1 H1 107.5(8)
C1 C2 H2A 109.5
C1 C2 H2B 109.5
H2A C2 H2B 109.5
C1 C2 H2C 109.5
H2A C2 H2C 109.5
H2B C2 H2C 109.5
C1 C3 H3A 109.5
C1 C3 H3B 109.5
H3A C3 H3B 109.5
C1 C3 H3C 109.5
H3A C3 H3C 109.5
H3B C3 H3C 109.5
N1 C4 C5 113.28(8)
N1 C4 C6 114.27(8)
C5 C4 C6 109.55(9)
N1 C4 H4 106.0(7)
C5 C4 H4 106.7(7)
C6 C4 H4 106.5(7)
C4 C5 H5A 109.5
C4 C5 H5B 109.5
H5A C5 H5B 109.5
C4 C5 H5C 109.5
H5A C5 H5C 109.5
H5B C5 H5C 109.5
C4 C6 H6A 109.5
C4 C6 H6B 109.5
H6A C6 H6B 109.5
C4 C6 H6C 109.5
H6A C6 H6C 109.5
H6B C6 H6C 109.5
N2 C7 C8 110.05(9)
N2 C7 C9 113.65(10)
C8 C7 C9 109.79(10)
N2 C7 H7 110.8(8)
C8 C7 H7 106.5(8)
C9 C7 H7 105.7(8)
C7 C8 H8A 109.5
C7 C8 H8B 109.5
H8A C8 H8B 109.5
C7 C8 H8C 109.5
H8A C8 H8C 109.5
H8B C8 H8C 109.5
C7 C9 H9A 109.5
C7 C9 H9B 109.5
H9A C9 H9B 109.5
C7 C9 H9C 109.5
H9A C9 H9C 109.5
H9B C9 H9C 109.5
N2 C10 C12 114.44(8)
N2 C10 C11 113.92(9)
C12 C10 C11 109.13(9)
N2 C10 H10 106.8(7)
C12 C10 H10 105.2(7)
C11 C10 H10 106.7(7)
C10 C11 H11A 109.5
C10 C11 H11B 109.5
H11A C11 H11B 109.5
C10 C11 H11C 109.5
H11A C11 H11C 109.5
H11B C11 H11C 109.5
C10 C12 H12A 109.5
C10 C12 H12B 109.5
H12A C12 H12B 109.5
C10 C12 H12C 109.5
H12A C12 H12C 109.5
H12B C12 H12C 109.5
N3 C13 C15 114.45(8)
N3 C13 C14 113.79(8)
C15 C13 C14 109.32(9)
N3 C13 H13 106.4(7)
C15 C13 H13 105.9(7)
C14 C13 H13 106.3(7)
C13 C14 H14A 109.5
C13 C14 H14B 109.5
H14A C14 H14B 109.5
C13 C14 H14C 109.5
H14A C14 H14C 109.5
H14B C14 H14C 109.5
C13 C15 H15A 109.5
C13 C15 H15B 109.5
H15A C15 H15B 109.5
C13 C15 H15C 109.5
H15A C15 H15C 109.5
H15B C15 H15C 109.5
N3 C16 C17 110.38(8)
N3 C16 C18 112.56(9)
C17 C16 C18 110.30(9)
N3 C16 H16 110.2(7)
C17 C16 H16 105.2(7)
C18 C16 H16 108.0(8)
C16 C17 H17A 109.5
C16 C17 H17B 109.5
H17A C17 H17B 109.5
C16 C17 H17C 109.5
H17A C17 H17C 109.5
H17B C17 H17C 109.5
C16 C18 H18A 109.5
C16 C18 H18B 109.5
H18A C18 H18B 109.5
C16 C18 H18C 109.5
H18A C18 H18C 109.5
H18B C18 H18C 109.5
O1 C22 C21 106.33(18)
O1 C22 C21A 104.92(13)
O1 C22 H22A 110.5
C21 C22 H22A 110.5
O1 C22 H22B 110.5
C21 C22 H22B 110.5
H22A C22 H22B 108.7
O1 C22 H22C 110.8
C21A C22 H22C 110.8
O1 C22 H22D 110.8
C21A C22 H22D 110.8
H22C C22 H22D 108.8
C1 N1 C4 113.59(8)
C1 N1 Sc1 134.99(6)
C4 N1 Sc1 111.21(6)
C7 N2 C10 114.67(8)
C7 N2 Sc1 135.35(7)
C10 N2 Sc1 109.44(6)
C16 N3 C13 114.54(8)
C16 N3 Sc1 136.18(6)
C13 N3 Sc1 108.89(6)
C19A O1 C22 107.5(3)
C22 O1 C19 110.7(4)
C19A O1 Sc1 130.6(3)
C22 O1 Sc1 121.50(6)
C19 O1 Sc1 125.0(4)
N1 Sc1 N3 113.92(3)
N1 Sc1 N2 115.37(3)
N3 Sc1 N2 113.87(4)
N1 Sc1 O1 99.09(3)
N3 Sc1 O1 108.18(3)
N2 Sc1 O1 104.55(3)
O1 C19 C20 104.9(7)
O1 C19 H19A 110.8
C20 C19 H19A 110.8
O1 C19 H19B 110.8
C20 C19 H19B 110.8
H19A C19 H19B 108.8
C21 C20 C19 108.6(6)
C21 C20 H20A 110.0
C19 C20 H20A 110.0
C21 C20 H20B 110.0
C19 C20 H20B 110.0
H20A C20 H20B 108.4
C20 C21 C22 109.4(4)
C20 C21 H21A 109.8
C22 C21 H21A 109.8
C20 C21 H21B 109.8
C22 C21 H21B 109.8
H21A C21 H21B 108.2
O1 C19A C20A 107.7(5)
O1 C19A H19C 110.2
C20A C19A H19C 110.2
O1 C19A H19D 110.2
C20A C19A H19D 110.2
H19C C19A H19D 108.5
C21A C20A C19A 106.1(4)
C21A C20A H20C 110.5
C19A C20A H20C 110.5
C21A C20A H20D 110.5
C19A C20A H20D 110.5
H20C C20A H20D 108.7
C20A C21A C22 106.9(2)
C20A C21A H21C 110.3
C22 C21A H21C 110.3
C20A C21A H21D 110.3
C22 C21A H21D 110.3
H21C C21A H21D 108.6

loop_
_geom_bond_atom_site_label_1
_geom_bond_atom_site_label_2
_geom_bond_distance
C1 N1 1.4660(12)
C1 C3 1.5268(16)
C1 C2 1.5289(16)
C1 H1 0.985(14)
C2 H2A 0.9800
C2 H2B 0.9800
C2 H2C 0.9800
C3 H3A 0.9800
C3 H3B 0.9800
C3 H3C 0.9800
C4 N1 1.4696(12)
C4 C5 1.5311(15)
C4 C6 1.5362(14)
C4 H4 0.991(12)
C5 H5A 0.9800
C5 H5B 0.9800
C5 H5C 0.9800
C6 H6A 0.9800
C6 H6B 0.9800
C6 H6C 0.9800
C7 N2 1.4649(12)
C7 C8 1.5302(16)
C7 C9 1.5363(17)
C7 H7 1.004(15)
C8 H8A 0.9800
C8 H8B 0.9800
C8 H8C 0.9800
C9 H9A 0.9800
C9 H9B 0.9800
C9 H9C 0.9800
C10 N2 1.4702(12)
C10 C12 1.5338(15)
C10 C11 1.5385(14)
C10 H10 1.011(12)
C11 H11A 0.9800
C11 H11B 0.9800
C11 H11C 0.9800
C12 H12A 0.9800
C12 H12B 0.9800
C12 H12C 0.9800
C13 N3 1.4719(13)
C13 C15 1.5349(14)
C13 C14 1.5360(15)
C13 H13 1.019(12)
C14 H14A 0.9800
C14 H14B 0.9800
C14 H14C 0.9800
C15 H15A 0.9800
C15 H15B 0.9800
C15 H15C 0.9800
C16 N3 1.4639(12)
C16 C17 1.5243(15)
C16 C18 1.5334(15)
C16 H16 0.998(13)
C17 H17A 0.9800
C17 H17B 0.9800
C17 H17C 0.9800
C18 H18A 0.9800
C18 H18B 0.9800
C18 H18C 0.9800
C22 O1 1.4623(12)
C22 C21 1.471(4)
C22 C21A 1.498(3)
C22 H22A 0.9900
C22 H22B 0.9900
C22 H22C 0.9900
C22 H22D 0.9900
N1 Sc1 2.0354(8)
N2 Sc1 2.0482(8)
N3 Sc1 2.0470(8)
O1 C19A 1.460(8)
O1 C19 1.467(11)
O1 Sc1 2.2022(7)
C19 C20 1.510(12)
C19 H19A 0.9900
C19 H19B 0.9900
C20 C21 1.438(8)
C20 H20A 0.9900
C20 H20B 0.9900
C21 H21A 0.9900
C21 H21B 0.9900
C19A C20A 1.466(9)
C19A H19C 0.9900
C19A H19D 0.9900
C20A C21A 1.422(5)
C20A H20C 0.9900
C20A H20D 0.9900
C21A H21C 0.9900
C21A H21D 0.9900
